data_4344880
loop_
_publ_author_name
'Gupta, Abhishek Kumar'
'Dhir, Abhimanew'
'Pradeep, Chullikkattil P.'

_publ_section_title
;
 Multifunctional Zn(II) Complexes: Photophysical Properties and Catalytic
 Transesterification toward Biodiesel Synthesis.
;
_journal_issue 15
_journal_name_full 'Inorganic chemistry'
_journal_page_first 7492
_journal_page_last 7500
_journal_paper_doi 10.1021/acs.inorgchem.6b00804
_journal_volume 55
_journal_year 2016
_chemical_formula_sum 'C23 H38 N2 O16 Zn2'
_chemical_formula_weight 729.29
_chemical_name_systematic
;
 ?
;
_space_group_crystal_system triclinic
_space_group_IT_number 2
_space_group_name_Hall '-P 1'
_space_group_name_H-M_alt 'P -1'
_symmetry_space_group_name_Hall '-P 1'
_symmetry_space_group_name_H-M 'P -1'
_atom_sites_solution_hydrogens mixed
_atom_sites_solution_primary direct
_atom_sites_solution_secondary difmap
_audit_creation_method SHELXL-2014
_cell_angle_alpha 82.901(5)
_cell_angle_beta 85.705(5)
_cell_angle_gamma 76.749(5)
_cell_formula_units_Z 2
_cell_length_a 9.4617(6)
_cell_length_b 12.8137(8)
_cell_length_c 12.9974(8)
_cell_measurement_reflns_used 4208
_cell_measurement_temperature 293(2)
_cell_measurement_theta_max 27.6710
_cell_measurement_theta_min 2.1390
_cell_volume 1520.31(17)
_computing_cell_refinement
;
CrysAlisPro, Agilent Technologies,
Version 1.171.37.33c (release 11-04-2014 CrysAlis171 .NET)
(compiled Apr 11 2014,15:12:41)
;
_computing_data_collection
;
CrysAlisPro, Agilent Technologies,
Version 1.171.37.33c (release 11-04-2014 CrysAlis171 .NET)
(compiled Apr 11 2014,15:12:41)
;
_computing_data_reduction
;
CrysAlisPro, Agilent Technologies,
Version 1.171.37.33c (release 11-04-2014 CrysAlis171 .NET)
(compiled Apr 11 2014,15:12:41)
;
_computing_molecular_graphics 'Ortep for Windows (Farrugia, 2012)'
_computing_publication_material 'WinGX publication routines (Farrugia, 2012)'
_computing_structure_refinement 'SHELXL-2014 (Sheldrick, 2014)'
_computing_structure_solution 'SHELXS-97 (Sheldrick, 1990)'
_diffrn_ambient_temperature 293(2)
_diffrn_detector_area_resol_mean 7.9987
_diffrn_measured_fraction_theta_full 0.994
_diffrn_measured_fraction_theta_max 0.861
_diffrn_measurement_device_type 'SuperNova, Dual, Cu at zero, Eos'
_diffrn_measurement_method '\w scans'
_diffrn_radiation_type MoK\a
_diffrn_radiation_wavelength 0.71073
_diffrn_reflns_av_R_equivalents 0.0213
_diffrn_reflns_av_unetI/netI 0.0482
_diffrn_reflns_Laue_measured_fraction_full 0.991
_diffrn_reflns_Laue_measured_fraction_max 0.859
_diffrn_reflns_limit_h_max 11
_diffrn_reflns_limit_h_min -12
_diffrn_reflns_limit_k_max 16
_diffrn_reflns_limit_k_min -16
_diffrn_reflns_limit_l_max 16
_diffrn_reflns_limit_l_min -13
_diffrn_reflns_number 8503
_diffrn_reflns_point_group_measured_fraction_full 0.994
_diffrn_reflns_point_group_measured_fraction_max 0.861
_diffrn_reflns_theta_full 25.242
_diffrn_reflns_theta_max 28.358
_diffrn_reflns_theta_min 2.151
_diffrn_source 'fine-focus sealed tube'
_exptl_absorpt_coefficient_mu 1.653
_exptl_absorpt_correction_T_max 0.868
_exptl_absorpt_correction_T_min 0.724
_exptl_absorpt_correction_type gaussian
_exptl_absorpt_process_details
;
CrysAlisPro, Agilent Technologies,
Version 1.171.37.33c (release 11-04-2014 CrysAlis171 .NET)
(compiled Apr 11 2014,15:12:41)
Numerical absorption correction based on gaussian integration over
            a multifaceted crystal model
Empirical absorption correction using spherical harmonics,
 implemented in SCALE3 ABSPACK scaling algorithm.
;
_exptl_crystal_colour Orange
_exptl_crystal_density_diffrn 1.593
_exptl_crystal_density_method 'not measured'
_exptl_crystal_description Block
_exptl_crystal_F_000 756
_exptl_crystal_size_max 0.2604
_exptl_crystal_size_mid 0.1418
_exptl_crystal_size_min 0.1111
_refine_diff_density_max 0.647
_refine_diff_density_min -0.505
_refine_diff_density_rms 0.075
_refine_ls_extinction_method none
_refine_ls_goodness_of_fit_ref 1.050
_refine_ls_hydrogen_treatment mixed
_refine_ls_matrix_type full
_refine_ls_number_parameters 406
_refine_ls_number_reflns 6536
_refine_ls_number_restraints 1
_refine_ls_restrained_S_all 1.050
_refine_ls_R_factor_all 0.0498
_refine_ls_R_factor_gt 0.0395
_refine_ls_shift/su_max 0.025
_refine_ls_shift/su_mean 0.002
_refine_ls_structure_factor_coef Fsqd
_refine_ls_weighting_details 'w=1/[\s^2^(Fo^2^)+(0.0430P)^2^+0.6446P] where P=(Fo^2^+2Fc^2^)/3'
_refine_ls_weighting_scheme calc
_refine_ls_wR_factor_gt 0.0952
_refine_ls_wR_factor_ref 0.1025
_reflns_Friedel_coverage 0.000
_reflns_number_gt 5431
_reflns_number_total 6536
_reflns_threshold_expression 'I > 2\s(I)'
_cod_data_source_file ic6b00804_si_002.cif
_cod_data_source_block shelx
_cod_depositor_comments 'Adding full bibliography for 4344880--4344882.cif.'
_cod_database_code 4344880
_shelx_space_group_comment
;
The symmetry employed for this shelxl refinement is uniquely defined
by the following loop, which should always be used as a source of
symmetry information in preference to the above space-group names.
They are only intended as comments.
;
_shelxl_version_number 2014-1

loop_
_space_group_symop_operation_xyz
'x, y, z'
'-x, -y, -z'

loop_
_atom_site_label
_atom_site_type_symbol
_atom_site_fract_x
_atom_site_fract_y
_atom_site_fract_z
_atom_site_U_iso_or_equiv
_atom_site_adp_type
_atom_site_occupancy
_atom_site_site_symmetry_order
_atom_site_calc_flag
_atom_site_refinement_flags_posn
_atom_site_refinement_flags_adp
Zn1 Zn 0.45492(3) -0.00718(2) 0.22640(2) 0.02495(10) Uani 1 1 d . .
Zn2 Zn 0.28596(3) 0.23176(2) 0.27346(2) 0.02574(10) Uani 1 1 d . .
O2 O 0.2861(2) 0.11703(15) 0.17367(14) 0.0270(4) Uani 1 1 d . .
N2 N 0.1256(2) 0.33549(17) 0.19392(17) 0.0212(5) Uani 1 1 d . .
O5 O 0.2433(3) 0.36346(18) 0.36785(17) 0.0313(5) Uani 1 1 d . .
O10 O 0.6242(2) -0.14818(18) 0.25544(19) 0.0344(5) Uani 1 1 d . .
O4 O -0.1743(2) 0.45026(18) 0.24379(16) 0.0357(5) Uani 1 1 d . .
H4 H -0.2553 0.4870 0.2306 0.053 Uiso 1 1 calc R U
O7 O 0.3758(3) -0.02409(19) 0.36971(17) 0.0498(6) Uani 1 1 d . .
O11 O 0.4731(2) -0.38117(15) 0.23895(16) 0.0351(5) Uani 1 1 d . .
H11 H 0.4396 -0.4079 0.2933 0.053 Uiso 1 1 calc R U
O8 O 0.6048(2) 0.07897(17) 0.20885(18) 0.0383(5) Uani 1 1 d . .
N1 N 0.4100(2) -0.10000(17) 0.12394(17) 0.0214(5) Uani 1 1 d . .
O1 O -0.0498(2) 0.15680(18) -0.16643(16) 0.0383(5) Uani 1 1 d . .
O15 O 0.2671(6) 0.2739(3) 0.5856(2) 0.1136(16) Uani 1 1 d G .
H15D H 0.2623 0.2574 0.5247 0.170 Uiso 1 1 d G U
H15E H 0.2502 0.3420 0.5843 0.170 Uiso 1 1 d G U
O16 O 0.6081(2) -0.53368(17) 0.10712(17) 0.0394(5) Uani 1 1 d . .
O9 O 0.4909(2) 0.23979(18) 0.25456(19) 0.0409(5) Uani 1 1 d . .
O14 O 0.2634(3) -0.50956(19) 0.56916(17) 0.0452(6) Uani 1 1 d . .
O6 O 0.2536(3) 0.13872(18) 0.40272(17) 0.0475(6) Uani 1 1 d . .
O13 O 0.3616(2) -0.48444(17) 0.41100(16) 0.0377(5) Uani 1 1 d . .
O3 O 0.1803(2) 0.51576(19) 0.06186(16) 0.0402(5) Uani 1 1 d . .
H3 H 0.2588 0.5176 0.0310 0.060 Uiso 1 1 calc R U
O12 O 0.3918(2) -0.30140(18) 0.01050(18) 0.0413(5) Uani 1 1 d . .
H12 H 0.4150 -0.3456 -0.0318 0.062 Uiso 1 1 calc R U
C3 C 0.0982(3) 0.2179(2) 0.0644(2) 0.0215(5) Uani 1 1 d . .
C4 C 0.2045(3) 0.1238(2) 0.09380(19) 0.0205(5) Uani 1 1 d . .
C19 C 0.0863(3) 0.4457(2) 0.2267(2) 0.0234(6) Uani 1 1 d . .
C8 C 0.0673(3) 0.3170(2) 0.1142(2) 0.0238(6) Uani 1 1 d . .
H8 H -0.0032 0.3735 0.0847 0.029 Uiso 1 1 calc R U
C2 C 0.0152(3) 0.2239(2) -0.0222(2) 0.0234(6) Uani 1 1 d . .
H2 H -0.0555 0.2860 -0.0391 0.028 Uiso 1 1 calc R U
C12 C 0.3986(3) -0.2723(2) 0.2185(2) 0.0260(6) Uani 1 1 d . .
H12A H 0.3849 -0.2375 0.2818 0.031 Uiso 1 1 calc R U
H12B H 0.3037 -0.2687 0.1929 0.031 Uiso 1 1 calc R U
C1 C 0.0356(3) 0.1404(2) -0.0827(2) 0.0241(6) Uani 1 1 d . .
C9 C 0.3152(3) -0.0696(2) 0.0547(2) 0.0237(6) Uani 1 1 d . .
H9 H 0.3057 -0.1215 0.0133 0.028 Uiso 1 1 calc R U
C10 C 0.4888(3) -0.2148(2) 0.1370(2) 0.0204(5) Uani 1 1 d . .
C6 C 0.1357(3) 0.0471(2) -0.0537(2) 0.0231(6) Uani 1 1 d . .
H6 H 0.1478 -0.0108 -0.0926 0.028 Uiso 1 1 calc R U
C11 C 0.5170(3) -0.2685(2) 0.0359(2) 0.0273(6) Uani 1 1 d . .
H11A H 0.5435 -0.2180 -0.0201 0.033 Uiso 1 1 calc R U
H11B H 0.5976 -0.3307 0.0438 0.033 Uiso 1 1 calc R U
C5 C 0.2207(3) 0.0366(2) 0.0333(2) 0.0215(5) Uani 1 1 d . .
C13 C 0.6368(3) -0.2183(2) 0.1773(2) 0.0265(6) Uani 1 1 d . .
H13A H 0.6800 -0.2914 0.2054 0.032 Uiso 1 1 calc R U
H13B H 0.7004 -0.1971 0.1204 0.032 Uiso 1 1 calc R U
C18 C 0.1059(3) 0.4311(2) 0.3439(2) 0.0306(6) Uani 1 1 d . .
H18A H 0.0983 0.5009 0.3680 0.037 Uiso 1 1 calc R U
H18B H 0.0294 0.3994 0.3794 0.037 Uiso 1 1 calc R U
C23 C 0.3171(3) -0.4537(3) 0.4981(2) 0.0352(7) Uani 1 1 d . .
C21 C -0.0678(3) 0.5087(2) 0.2053(2) 0.0282(6) Uani 1 1 d . .
H21A H -0.0862 0.5754 0.2371 0.034 Uiso 1 1 calc R U
H21B H -0.0761 0.5272 0.1310 0.034 Uiso 1 1 calc R U
C16 C 0.6024(3) 0.1723(2) 0.2300(2) 0.0278(6) Uani 1 1 d . .
C14 C 0.2981(4) 0.0395(3) 0.4260(2) 0.0404(8) Uani 1 1 d . .
C20 C 0.1967(3) 0.5070(2) 0.1707(2) 0.0331(7) Uani 1 1 d . .
H20A H 0.1800 0.5784 0.1934 0.040 Uiso 1 1 calc R U
H20B H 0.2947 0.4688 0.1871 0.040 Uiso 1 1 calc R U
C7 C -0.0080(4) 0.0874(3) -0.2444(3) 0.0518(10) Uani 1 1 d . .
H7A H -0.0643 0.1159 -0.3041 0.078 Uiso 1 1 calc R U
H7B H -0.0245 0.0174 -0.2190 0.078 Uiso 1 1 calc R U
H7C H 0.0933 0.0815 -0.2634 0.078 Uiso 1 1 calc R U
C17 C 0.7457(3) 0.2039(3) 0.2251(3) 0.0377(7) Uani 1 1 d . .
H17A H 0.8097 0.1544 0.2717 0.057 Uiso 1 1 calc R U
H17B H 0.7316 0.2755 0.2447 0.057 Uiso 1 1 calc R U
H17C H 0.7877 0.2020 0.1556 0.057 Uiso 1 1 calc R U
C22 C 0.3293(6) -0.3428(3) 0.5179(3) 0.0670(12) Uani 1 1 d . .
H22A H 0.2395 -0.2922 0.5030 0.101 Uiso 1 1 calc R U
H22B H 0.4066 -0.3218 0.4740 0.101 Uiso 1 1 calc R U
H22C H 0.3497 -0.3436 0.5893 0.101 Uiso 1 1 calc R U
C15 C 0.2539(6) -0.0069(3) 0.5314(3) 0.0809(16) Uani 1 1 d . .
H15A H 0.1506 -0.0008 0.5361 0.121 Uiso 1 1 calc R U
H15B H 0.2801 0.0318 0.5831 0.121 Uiso 1 1 calc R U
H15C H 0.3025 -0.0816 0.5428 0.121 Uiso 1 1 calc R U
H10 H 0.642(5) -0.181(3) 0.305(3) 0.060(14) Uiso 1 1 d . .
H5 H 0.288(4) 0.396(3) 0.371(3) 0.046(14) Uiso 1 1 d . .

loop_
_atom_site_aniso_label
_atom_site_aniso_U_11
_atom_site_aniso_U_22
_atom_site_aniso_U_33
_atom_site_aniso_U_23
_atom_site_aniso_U_13
_atom_site_aniso_U_12
Zn1 0.02961(18) 0.01904(17) 0.02592(18) -0.00373(13) -0.00599(13) -0.00267(13)
Zn2 0.02971(19) 0.02090(17) 0.02436(18) -0.00385(13) -0.00549(13) 0.00106(13)
O2 0.0338(11) 0.0190(10) 0.0267(10) -0.0053(8) -0.0114(8) 0.0020(8)
N2 0.0238(11) 0.0156(11) 0.0224(11) -0.0034(9) -0.0005(9) -0.0003(9)
O5 0.0344(12) 0.0250(11) 0.0337(12) -0.0073(9) -0.0102(9) 0.0001(10)
O10 0.0407(13) 0.0256(11) 0.0362(13) -0.0043(10) -0.0168(10) -0.0008(9)
O4 0.0229(10) 0.0447(13) 0.0413(12) -0.0143(10) 0.0011(9) -0.0073(9)
O7 0.0733(18) 0.0374(13) 0.0264(12) 0.0015(10) 0.0051(11) 0.0076(12)
O11 0.0425(13) 0.0185(10) 0.0370(12) 0.0059(9) 0.0097(9) -0.0003(9)
O8 0.0335(12) 0.0254(11) 0.0579(15) -0.0101(10) -0.0005(10) -0.0079(9)
N1 0.0224(11) 0.0154(11) 0.0249(12) -0.0008(9) -0.0017(9) -0.0017(9)
O1 0.0358(12) 0.0416(13) 0.0347(12) -0.0150(10) -0.0172(9) 0.0079(10)
O15 0.253(5) 0.0448(18) 0.0380(17) 0.0071(14) -0.050(2) -0.016(3)
O16 0.0464(13) 0.0312(12) 0.0422(13) -0.0129(10) -0.0047(10) -0.0065(10)
O9 0.0311(12) 0.0344(12) 0.0584(15) -0.0184(11) -0.0002(10) -0.0033(10)
O14 0.0571(15) 0.0472(14) 0.0334(12) -0.0071(11) 0.0119(11) -0.0189(12)
O6 0.0792(18) 0.0287(12) 0.0283(12) -0.0013(9) 0.0053(11) -0.0026(12)
O13 0.0472(13) 0.0389(13) 0.0298(12) -0.0045(9) 0.0032(10) -0.0166(11)
O3 0.0394(13) 0.0429(13) 0.0356(12) 0.0076(10) 0.0039(10) -0.0116(11)
O12 0.0434(13) 0.0390(13) 0.0467(14) -0.0207(11) -0.0045(10) -0.0105(11)
C3 0.0227(13) 0.0185(13) 0.0221(13) -0.0027(10) -0.0020(10) -0.0016(10)
C4 0.0202(13) 0.0223(13) 0.0186(13) -0.0003(10) -0.0023(10) -0.0042(11)
C19 0.0266(14) 0.0175(13) 0.0251(14) -0.0047(10) -0.0015(11) -0.0014(11)
C8 0.0253(14) 0.0179(13) 0.0256(14) -0.0001(11) -0.0033(11) 0.0004(11)
C2 0.0189(13) 0.0219(13) 0.0257(14) -0.0005(11) -0.0028(10) 0.0025(11)
C12 0.0281(14) 0.0189(13) 0.0286(15) -0.0022(11) 0.0057(11) -0.0026(11)
C1 0.0200(13) 0.0291(15) 0.0229(14) -0.0044(11) -0.0055(10) -0.0025(11)
C9 0.0268(14) 0.0194(13) 0.0240(14) -0.0053(11) -0.0012(11) -0.0020(11)
C10 0.0222(13) 0.0143(12) 0.0227(13) 0.0000(10) -0.0018(10) -0.0011(10)
C6 0.0243(13) 0.0222(14) 0.0233(13) -0.0073(11) -0.0012(10) -0.0035(11)
C11 0.0333(15) 0.0225(14) 0.0257(14) -0.0043(11) 0.0006(12) -0.0053(12)
C5 0.0208(13) 0.0200(13) 0.0225(13) -0.0014(10) -0.0019(10) -0.0024(10)
C13 0.0221(13) 0.0249(14) 0.0307(15) -0.0040(12) -0.0017(11) -0.0007(11)
C18 0.0317(16) 0.0310(16) 0.0277(15) -0.0127(12) -0.0052(12) 0.0019(13)
C23 0.0374(17) 0.0368(18) 0.0326(17) -0.0056(13) -0.0029(13) -0.0097(14)
C21 0.0240(14) 0.0223(14) 0.0367(16) -0.0087(12) -0.0029(12) 0.0016(11)
C16 0.0325(15) 0.0260(15) 0.0246(14) -0.0016(11) -0.0029(12) -0.0058(12)
C14 0.057(2) 0.0363(18) 0.0260(16) -0.0008(13) 0.0045(14) -0.0112(16)
C20 0.0330(16) 0.0244(15) 0.0423(18) -0.0023(13) -0.0033(13) -0.0073(13)
C7 0.051(2) 0.068(3) 0.0344(19) -0.0227(17) -0.0130(16) 0.0041(19)
C17 0.0348(17) 0.0354(17) 0.0458(19) -0.0084(14) -0.0019(14) -0.0116(14)
C22 0.106(4) 0.041(2) 0.059(3) -0.0177(19) 0.005(2) -0.022(2)
C15 0.135(5) 0.051(3) 0.042(2) 0.0060(19) 0.035(3) -0.011(3)

loop_
_atom_type_symbol
_atom_type_description
_atom_type_scat_dispersion_real
_atom_type_scat_dispersion_imag
_atom_type_scat_source
C C 0.0033 0.0016 'International Tables Vol C Tables 4.2.6.8 and 6.1.1.4'
H H 0.0000 0.0000 'International Tables Vol C Tables 4.2.6.8 and 6.1.1.4'
N N 0.0061 0.0033 'International Tables Vol C Tables 4.2.6.8 and 6.1.1.4'
O O 0.0106 0.0060 'International Tables Vol C Tables 4.2.6.8 and 6.1.1.4'
Zn Zn 0.2839 1.4301 'International Tables Vol C Tables 4.2.6.8 and 6.1.1.4'

loop_
_geom_angle_atom_site_label_1
_geom_angle_atom_site_label_2
_geom_angle_atom_site_label_3
_geom_angle
O7 Zn1 O8 113.06(11)
O7 Zn1 N1 118.73(10)
O8 Zn1 N1 126.87(9)
O7 Zn1 O2 95.94(9)
O8 Zn1 O2 95.94(8)
N1 Zn1 O2 90.01(8)
O7 Zn1 O10 91.33(10)
O8 Zn1 O10 88.32(9)
N1 Zn1 O10 79.66(8)
O2 Zn1 O10 169.35(8)
O9 Zn2 O6 110.45(11)
O9 Zn2 N2 123.12(9)
O6 Zn2 N2 124.47(10)
O9 Zn2 O2 99.10(9)
O6 Zn2 O2 95.69(9)
N2 Zn2 O2 89.75(8)
O9 Zn2 O5 90.26(9)
O6 Zn2 O5 86.58(9)
N2 Zn2 O5 80.05(8)
O2 Zn2 O5 168.87(8)
C4 O2 Zn1 128.99(17)
C4 O2 Zn2 128.98(17)
Zn1 O2 Zn2 101.95(8)
C8 N2 C19 118.7(2)
C8 N2 Zn2 126.06(18)
C19 N2 Zn2 114.92(16)
C18 O5 Zn2 108.62(17)
C13 O10 Zn1 111.65(16)
C14 O7 Zn1 133.1(2)
C16 O8 Zn1 131.6(2)
C9 N1 C10 118.8(2)
C9 N1 Zn1 125.69(19)
C10 N1 Zn1 115.38(16)
C1 O1 C7 118.0(2)
C16 O9 Zn2 131.8(2)
C14 O6 Zn2 130.4(2)
C2 C3 C4 120.6(2)
C2 C3 C8 113.6(2)
C4 C3 C8 125.7(2)
O2 C4 C3 121.8(2)
O2 C4 C5 121.2(2)
C3 C4 C5 117.0(2)
N2 C19 C21 115.7(2)
N2 C19 C18 105.6(2)
C21 C19 C18 109.0(2)
N2 C19 C20 106.6(2)
C21 C19 C20 109.9(2)
C18 C19 C20 109.9(2)
N2 C8 C3 127.7(2)
C1 C2 C3 121.9(2)
O11 C12 C10 108.7(2)
O1 C1 C2 116.4(2)
O1 C1 C6 125.3(3)
C2 C1 C6 118.3(2)
N1 C9 C5 127.7(3)
N1 C10 C13 107.2(2)
N1 C10 C12 106.1(2)
C13 C10 C12 110.3(2)
N1 C10 C11 114.2(2)
C13 C10 C11 106.7(2)
C12 C10 C11 112.2(2)
C1 C6 C5 122.0(2)
O12 C11 C10 110.8(2)
C6 C5 C4 120.1(2)
C6 C5 C9 114.1(2)
C4 C5 C9 125.8(2)
O10 C13 C10 110.9(2)
O5 C18 C19 110.7(2)
O14 C23 O13 123.9(3)
O14 C23 C22 118.1(3)
O13 C23 C22 118.0(3)
O4 C21 C19 112.7(2)
O9 C16 O8 125.3(3)
O9 C16 C17 118.2(3)
O8 C16 C17 116.5(3)
O7 C14 O6 126.0(3)
O7 C14 C15 116.8(3)
O6 C14 C15 117.2(3)
O3 C20 C19 108.8(2)

loop_
_geom_bond_atom_site_label_1
_geom_bond_atom_site_label_2
_geom_bond_distance
Zn1 O7 1.960(2)
Zn1 O8 1.972(2)
Zn1 N1 2.019(2)
Zn1 O2 2.0696(18)
Zn1 O10 2.137(2)
Zn2 O9 1.961(2)
Zn2 O6 1.983(2)
Zn2 N2 2.027(2)
Zn2 O2 2.0769(19)
Zn2 O5 2.154(2)
O2 C4 1.322(3)
N2 C8 1.281(3)
N2 C19 1.482(3)
O5 C18 1.420(3)
O10 C13 1.419(3)
O4 C21 1.416(3)
O7 C14 1.238(4)
O11 C12 1.413(3)
O8 C16 1.255(3)
N1 C9 1.280(3)
N1 C10 1.485(3)
O1 C1 1.371(3)
O1 C7 1.406(4)
O9 C16 1.249(3)
O14 C23 1.247(4)
O6 C14 1.251(4)
O13 C23 1.256(4)
O3 C20 1.422(4)
O12 C11 1.419(3)
C3 C2 1.405(4)
C3 C4 1.414(3)
C3 C8 1.456(4)
C4 C5 1.418(4)
C19 C21 1.524(4)
C19 C18 1.531(4)
C19 C20 1.536(4)
C2 C1 1.374(4)
C12 C10 1.534(3)
C1 C6 1.375(4)
C9 C5 1.454(4)
C10 C13 1.521(4)
C10 C11 1.535(4)
C6 C5 1.411(4)
C23 C22 1.507(5)
C16 C17 1.495(4)
C14 C15 1.494(4)

loop_
_geom_hbond_atom_site_label_D
_geom_hbond_atom_site_label_H
_geom_hbond_atom_site_label_A
_geom_hbond_distance_DH
_geom_hbond_distance_HA
_geom_hbond_distance_DA
_geom_hbond_angle_DHA
_geom_hbond_site_symmetry_A
O10 H10 O15 0.74(4) 1.86(4) 2.580(4) 165(5) 2_656
O15 H15D O5 0.85 2.30 2.924(4) 130.3 .
